data_7225109
loop_
_publ_author_name
'Yawer, Mohd'
'Kariem, Mukaddus'
'Sood, Puneet'
'Sheikh, Haq Nawaz'

_publ_section_title
;
 Lanthanide-based entangled coordination polymers connected by
 thiophene-2,5-dicarboxylate: solvothermal syntheses, crystal structures,
 luminescence and magnetic properties
;
_journal_issue 20
_journal_name_full CrystEngComm
_journal_page_first 3617
_journal_paper_doi 10.1039/C6CE00321D
_journal_volume 18
_journal_year 2016
_chemical_absolute_configuration unk
_chemical_formula_sum 'C51 H47 Eu4 N3 O29 S6'
_chemical_formula_weight 1966.11
_space_group_crystal_system monoclinic
_space_group_IT_number 4
_space_group_name_Hall 'P 2yb'
_space_group_name_H-M_alt 'P 1 21 1'
_symmetry_space_group_name_Hall 'P 2yb'
_symmetry_space_group_name_H-M 'P 1 21 1'
_atom_sites_solution_hydrogens mixed
_audit_creation_method SHELXL-2014/7
_audit_update_record
;
2015-12-16 deposited with the CCDC.
2016-04-13 downloaded from the CCDC.
;
_cell_angle_alpha 90
_cell_angle_beta 93.473(2)
_cell_angle_gamma 90
_cell_formula_units_Z 2
_cell_length_a 11.2547(5)
_cell_length_b 17.5664(8)
_cell_length_c 16.8496(9)
_cell_measurement_reflns_used 9883
_cell_measurement_temperature 296(2)
_cell_measurement_theta_max 29.3
_cell_measurement_theta_min 2.4
_cell_volume 3325.1(3)
_computing_cell_refinement 'APEX2/SAINT (Bruker, 2004)'
_computing_data_collection 'APEX2 (Bruker, 2004)'
_computing_data_reduction 'SAINT/XPREP (Bruker, 2004)'
_computing_molecular_graphics 'ORTEP3 (Farrugia, 1997) and Mercury (Bruno et al., 2002)'
_computing_publication_material 'SHELXL-2014 (Sheldrick, 2014)'
_computing_structure_refinement 'SHELXL-2014 (Sheldrick, 2014)'
_computing_structure_solution 'SIR92 (Altornare et al., 1993)'
_diffrn_ambient_temperature 296(2)
_diffrn_measured_fraction_theta_full 0.995
_diffrn_measured_fraction_theta_max 0.995
_diffrn_measurement_device_type 'Bruker axs kappa apex2 CCD Diffractometer'
_diffrn_measurement_method '\w and \f scan'
_diffrn_radiation_type MoK\a
_diffrn_radiation_wavelength 0.71073
_diffrn_reflns_av_R_equivalents 0.0236
_diffrn_reflns_av_unetI/netI 0.0295
_diffrn_reflns_Laue_measured_fraction_full 0.995
_diffrn_reflns_Laue_measured_fraction_max 0.995
_diffrn_reflns_limit_h_max 13
_diffrn_reflns_limit_h_min -13
_diffrn_reflns_limit_k_max 21
_diffrn_reflns_limit_k_min -21
_diffrn_reflns_limit_l_max 18
_diffrn_reflns_limit_l_min -20
_diffrn_reflns_number 38023
_diffrn_reflns_point_group_measured_fraction_full 0.995
_diffrn_reflns_point_group_measured_fraction_max 0.995
_diffrn_reflns_theta_full 26.000
_diffrn_reflns_theta_max 26.000
_diffrn_reflns_theta_min 1.813
_diffrn_source 'Sealed tube'
_exptl_absorpt_coefficient_mu 3.994
_exptl_absorpt_correction_T_max 0.854
_exptl_absorpt_correction_T_min 0.591
_exptl_absorpt_correction_type multi-scan
_exptl_absorpt_process_details 'SADABS (Bruker, 1999)'
_exptl_crystal_colour colourless
_exptl_crystal_density_diffrn 1.964
_exptl_crystal_description block
_exptl_crystal_F_000 1908
_exptl_crystal_size_max 0.200
_exptl_crystal_size_mid 0.100
_exptl_crystal_size_min 0.050
_refine_diff_density_max 2.178
_refine_diff_density_min -1.240
_refine_diff_density_rms 0.148
_refine_ls_abs_structure_details
;
 Refined as an inversion twin.
;
_refine_ls_abs_structure_Flack 0.219(16)
_refine_ls_extinction_method none
_refine_ls_goodness_of_fit_ref 1.131
_refine_ls_hydrogen_treatment mixed
_refine_ls_matrix_type full
_refine_ls_number_parameters 855
_refine_ls_number_reflns 12956
_refine_ls_number_restraints 366
_refine_ls_restrained_S_all 1.141
_refine_ls_R_factor_all 0.0328
_refine_ls_R_factor_gt 0.0311
_refine_ls_shift/su_max 0.002
_refine_ls_shift/su_mean 0.000
_refine_ls_structure_factor_coef Fsqd
_refine_ls_weighting_details 'w=1/[\s^2^(Fo^2^)+25.1797P] where P=(Fo^2^+2Fc^2^)/3'
_refine_ls_weighting_scheme calc
_refine_ls_wR_factor_gt 0.0710
_refine_ls_wR_factor_ref 0.0718
_reflns_Friedel_coverage 0.934
_reflns_Friedel_fraction_full 0.996
_reflns_Friedel_fraction_max 0.996
_reflns_number_gt 12470
_reflns_number_total 12956
_reflns_threshold_expression 'I > 2\s(I)'
_cod_data_source_file c6ce00321d2.cif
_cod_data_source_block s4
_cod_depositor_comments 'Adding full bibliography for 7225101--7225109.cif.'
_cod_database_code 7225109
_shelx_shelxl_version_number 2014/7
_shelx_space_group_comment
;
The symmetry employed for this shelxl refinement is uniquely defined
by the following loop, which should always be used as a source of
symmetry information in preference to the above space-group names.
They are only intended as comments.
;
_shelx_estimated_absorpt_t_min 0.502
_shelx_estimated_absorpt_t_max 0.825

loop_
_space_group_symop_operation_xyz
'x, y, z'
'-x, y+1/2, -z'

loop_
_atom_site_label
_atom_site_type_symbol
_atom_site_fract_x
_atom_site_fract_y
_atom_site_fract_z
_atom_site_U_iso_or_equiv
_atom_site_adp_type
_atom_site_occupancy
_atom_site_site_symmetry_order
_atom_site_calc_flag
_atom_site_refinement_flags_posn
_atom_site_refinement_flags_adp
_atom_site_refinement_flags_occupancy
_atom_site_disorder_assembly
_atom_site_disorder_group
C1 C 0.6296(12) -0.1380(8) 0.3591(9) 0.025(3) Uani 1 1 d . . . . .
C2 C 0.5737(13) -0.0666(7) 0.3302(7) 0.029(3) Uani 1 1 d . . . . .
C3 C 0.5819(17) -0.0328(9) 0.2579(9) 0.060(5) Uani 1 1 d . . . . .
H3 H 0.6190 -0.0548 0.2158 0.073 Uiso 1 1 calc R U . . .
C4 C 0.5269(16) 0.0401(9) 0.2546(9) 0.055(5) Uani 1 1 d . . . . .
H4 H 0.5253 0.0712 0.2099 0.067 Uiso 1 1 calc R U . . .
C5 C 0.4773(13) 0.0595(7) 0.3226(8) 0.028(3) Uani 1 1 d . . . . .
C6 C 0.4204(14) 0.1330(7) 0.3430(8) 0.025(3) Uani 1 1 d . . . . .
C7 C -0.1131(12) -0.1306(8) 0.4755(8) 0.025(3) Uani 1 1 d . . . . .
C8 C -0.0507(12) -0.0578(7) 0.4696(7) 0.027(3) Uani 1 1 d . . . . .
C9 C 0.0053(18) -0.0302(8) 0.4077(8) 0.059(5) Uani 1 1 d . . . . .
H9 H 0.0092 -0.0561 0.3597 0.071 Uiso 1 1 calc R U . . .
C10 C 0.0580(16) 0.0421(8) 0.4224(8) 0.055(5) Uani 1 1 d . . . . .
H10 H 0.1017 0.0683 0.3861 0.066 Uiso 1 1 calc R U . . .
C11 C 0.0367(12) 0.0682(7) 0.4960(7) 0.027(3) Uani 1 1 d . . . . .
C12 C 0.0772(10) 0.1418(7) 0.5309(8) 0.019(3) Uani 1 1 d . . . . .
C13 C 0.5757(12) -0.1242(7) 0.6770(8) 0.018(3) Uani 1 1 d . . . . .
C14 C 0.5301(13) -0.0474(7) 0.6518(8) 0.028(3) Uani 1 1 d . . . . .
C15 C 0.5546(16) -0.0095(8) 0.5856(8) 0.054(5) Uani 1 1 d . . . . .
H15 H 0.6086 -0.0267 0.5499 0.065 Uiso 1 1 calc R U . . .
C16 C 0.4897(17) 0.0591(9) 0.5756(9) 0.060(5) Uani 1 1 d . . . . .
H16 H 0.4938 0.0910 0.5318 0.072 Uiso 1 1 calc R U . . .
C17 C 0.4209(14) 0.0729(7) 0.6373(8) 0.032(3) Uani 1 1 d . . . . .
C18 C 0.3389(12) 0.1380(7) 0.6488(8) 0.022(3) Uani 1 1 d . . . . .
C19 C -0.1810(10) 0.6337(7) 0.8533(7) 0.017(3) Uani 1 1 d . . . . .
C20 C -0.1012(12) 0.5670(7) 0.8621(7) 0.023(3) Uani 1 1 d . . . . .
C21 C -0.0231(12) 0.5498(7) 0.9251(7) 0.034(3) Uani 1 1 d . . . . .
H21 H -0.0098 0.5809 0.9695 0.040 Uiso 1 1 calc R U . . .
C22 C 0.0335(12) 0.4810(7) 0.9151(7) 0.033(3) Uani 1 1 d . . . . .
H22 H 0.0893 0.4614 0.9527 0.040 Uiso 1 1 calc R U . . .
C23 C 0.0013(13) 0.4444(8) 0.8462(8) 0.029(3) Uani 1 1 d . . . . .
C24 C 0.0463(13) 0.3671(7) 0.8231(9) 0.021(3) Uani 1 1 d . . . . .
C25 C 0.5847(10) 0.6339(6) 0.9815(7) 0.017(2) Uani 1 1 d . . . . .
C26 C 0.5411(11) 0.5600(6) 1.0109(7) 0.022(3) Uani 1 1 d . . . . .
C27 C 0.5674(12) 0.5270(7) 1.0820(7) 0.032(3) Uani 1 1 d . . . . .
H27 H 0.6168 0.5492 1.1218 0.039 Uiso 1 1 calc R U . . .
C28 C 0.5124(13) 0.4548(7) 1.0901(8) 0.036(3) Uani 1 1 d . . . . .
H28 H 0.5235 0.4235 1.1345 0.043 Uiso 1 1 calc R U . . .
C29 C 0.4415(11) 0.4376(6) 1.0248(7) 0.020(2) Uani 1 1 d . . . . .
C30 C 0.3689(11) 0.3672(7) 1.0114(8) 0.020(3) Uani 1 1 d . . . . .
C31 C -0.0579(14) 0.6275(7) 1.1696(9) 0.022(3) Uani 1 1 d . . . . .
C32 C 0.0014(13) 0.5537(7) 1.1835(8) 0.027(3) Uani 1 1 d . . . . .
C33 C 0.0696(12) 0.5335(7) 1.2509(7) 0.034(3) Uani 1 1 d . . . . .
H33 H 0.0790 0.5641 1.2959 0.040 Uiso 1 1 calc R U . . .
C34 C 0.1230(14) 0.4622(7) 1.2443(8) 0.039(3) Uani 1 1 d . . . . .
H34 H 0.1716 0.4397 1.2843 0.047 Uiso 1 1 calc R U . . .
C35 C 0.0950(12) 0.4294(7) 1.1714(7) 0.023(3) Uani 1 1 d . . . . .
C36 C 0.1400(10) 0.3567(6) 1.1397(7) 0.016(2) Uani 1 1 d . . . . .
C37 C -0.1110(11) 0.2734(8) 0.9836(9) 0.046(3) Uani 1 1 d D U . . .
H37 H -0.0901 0.3246 0.9847 0.055 Uiso 1 1 calc R U . . .
C38 C -0.3170(18) 0.3159(13) 0.9669(14) 0.092(6) Uani 1 1 d D U . . .
H38A H -0.2851 0.3622 0.9911 0.110 Uiso 1 1 calc R U . . .
H38B H -0.3851 0.3006 0.9957 0.110 Uiso 1 1 calc R U . . .
C39 C -0.357(3) 0.332(2) 0.8820(16) 0.151(11) Uani 1 1 d D U . . .
H39A H -0.4166 0.3712 0.8802 0.227 Uiso 1 1 calc R U . . .
H39B H -0.2907 0.3481 0.8534 0.227 Uiso 1 1 calc R U . . .
H39C H -0.3907 0.2864 0.8580 0.227 Uiso 1 1 calc R U . . .
C40 C -0.267(2) 0.1766(12) 0.9787(15) 0.089(5) Uani 1 1 d D U . . .
H40A H -0.3461 0.1762 0.9989 0.106 Uiso 1 1 calc R U . . .
H40B H -0.2146 0.1495 1.0166 0.106 Uiso 1 1 calc R U . . .
C41 C -0.272(2) 0.1347(17) 0.9021(16) 0.122(9) Uani 1 1 d D U . . .
H41A H -0.2992 0.0837 0.9102 0.183 Uiso 1 1 calc R U . . .
H41B H -0.3255 0.1601 0.8643 0.183 Uiso 1 1 calc R U . . .
H41C H -0.1937 0.1333 0.8821 0.183 Uiso 1 1 calc R U . . .
C42 C 0.5948(15) 0.2807(12) 0.5092(14) 0.090(6) Uani 1 1 d D U . . .
H42 H 0.5784 0.3324 0.5038 0.108 Uiso 1 1 calc R U . . .
C43 C 0.743(3) 0.185(2) 0.520(2) 0.171(9) Uani 1 1 d D U . . .
H43A H 0.6934 0.1535 0.5519 0.205 Uiso 1 1 calc R U . . .
H43B H 0.8213 0.1827 0.5470 0.205 Uiso 1 1 calc R U . . .
C44 C 0.759(4) 0.133(3) 0.450(2) 0.232(16) Uani 1 1 d D U . . .
H44A H 0.7893 0.0850 0.4689 0.349 Uiso 1 1 calc R U . . .
H44B H 0.6841 0.1260 0.4210 0.349 Uiso 1 1 calc R U . . .
H44C H 0.8147 0.1559 0.4160 0.349 Uiso 1 1 calc R U . . .
C45 C 0.775(3) 0.318(2) 0.585(2) 0.172(9) Uani 1 1 d D U . . .
H45A H 0.7415 0.3686 0.5785 0.207 Uiso 1 1 calc R U . . .
H45B H 0.8567 0.3183 0.5695 0.207 Uiso 1 1 calc R U . . .
C46 C 0.766(4) 0.288(2) 0.670(2) 0.216(15) Uani 1 1 d D U . . .
H46A H 0.8102 0.3206 0.7069 0.324 Uiso 1 1 calc R U . . .
H46B H 0.6840 0.2871 0.6831 0.324 Uiso 1 1 calc R U . . .
H46C H 0.7980 0.2373 0.6742 0.324 Uiso 1 1 calc R U . . .
C47 C 0.668(2) 0.275(4) 1.224(4) 0.099(7) Uani 0.30(8) 1 d D U P A 1
H47 H 0.6436 0.3015 1.2683 0.118 Uiso 0.30(8) 1 calc R U P A 1
C47' C 0.6732(19) 0.2888(18) 1.190(3) 0.097(7) Uani 0.70(8) 1 d D U P A 2
H47' H 0.6682 0.3414 1.1841 0.116 Uiso 0.70(8) 1 calc R U P A 2
C48 C 0.830(3) 0.1891(18) 1.192(2) 0.161(8) Uani 1 1 d D U . . .
H48A H 0.9139 0.1962 1.1827 0.193 Uiso 1 1 calc R U . . .
H48B H 0.7893 0.1760 1.1416 0.193 Uiso 1 1 calc R U . . .
C49 C 0.818(4) 0.123(2) 1.250(2) 0.188(13) Uani 1 1 d D U . . .
H49A H 0.8513 0.0779 1.2283 0.282 Uiso 1 1 calc R U . . .
H49B H 0.8604 0.1352 1.2997 0.282 Uiso 1 1 calc R U . . .
H49C H 0.7358 0.1150 1.2586 0.282 Uiso 1 1 calc R U . . .
C50 C 0.873(2) 0.318(2) 1.246(2) 0.166(9) Uani 1 1 d D U . . .
H50A H 0.8639 0.3628 1.2128 0.199 Uiso 1 1 calc R U . . .
H50B H 0.9521 0.2977 1.2414 0.199 Uiso 1 1 calc R U . . .
C51 C 0.857(4) 0.339(3) 1.331(2) 0.226(15) Uani 1 1 d D U . . .
H51A H 0.9149 0.3768 1.3483 0.338 Uiso 1 1 calc R U . . .
H51B H 0.7783 0.3600 1.3359 0.338 Uiso 1 1 calc R U . . .
H51C H 0.8662 0.2950 1.3644 0.338 Uiso 1 1 calc R U . . .
N1 N -0.2263(9) 0.2562(10) 0.9744(8) 0.067(3) Uani 1 1 d D U . . .
N2 N 0.7038(17) 0.2616(17) 0.5404(14) 0.138(6) Uani 1 1 d D U . . .
N3 N 0.7826(16) 0.2602(15) 1.2201(13) 0.132(5) Uani 1 1 d D U . . .
O1 O 0.6807(8) -0.1749(5) 0.3072(5) 0.029(2) Uani 1 1 d . . . . .
O2 O 0.6255(8) -0.1538(5) 0.4310(5) 0.0299(19) Uani 1 1 d . . . . .
O3 O 0.4440(8) 0.1877(4) 0.2965(5) 0.0299(19) Uani 1 1 d . . . . .
O4 O 0.3628(9) 0.1381(5) 0.4021(6) 0.035(2) Uani 1 1 d . . . . .
O5 O -0.1074(9) -0.1759(5) 0.4166(5) 0.031(2) Uani 1 1 d . . . . .
O6 O -0.1644(8) -0.1442(5) 0.5373(5) 0.031(2) Uani 1 1 d . . . . .
O7 O 0.1342(8) 0.1841(5) 0.4848(5) 0.032(2) Uani 1 1 d . . . . .
O8 O 0.0557(8) 0.1574(5) 0.6009(5) 0.028(2) Uani 1 1 d . . . . .
O9 O 0.6265(10) -0.1606(5) 0.6266(6) 0.039(3) Uani 1 1 d . . . . .
O10 O 0.5615(8) -0.1445(5) 0.7459(5) 0.033(2) Uani 1 1 d . . . . .
O11 O 0.3204(8) 0.1851(5) 0.5935(5) 0.0288(18) Uani 1 1 d . . . . .
O12 O 0.2900(9) 0.1421(5) 0.7133(6) 0.036(2) Uani 1 1 d . . . . .
O13 O -0.2388(8) 0.6442(5) 0.7883(5) 0.0268(18) Uani 1 1 d . . . . .
O14 O -0.1883(7) 0.6779(4) 0.9119(5) 0.0217(16) Uani 1 1 d . . . . .
O15 O 0.0521(9) 0.3510(5) 0.7508(5) 0.029(2) Uani 1 1 d . . . . .
O16 O 0.0745(8) 0.3259(5) 0.8793(5) 0.029(2) Uani 1 1 d . . . . .
O17 O 0.6439(7) 0.6745(5) 1.0311(5) 0.0236(18) Uani 1 1 d . . . . .
O18 O 0.5608(7) 0.6502(4) 0.9099(5) 0.0238(17) Uani 1 1 d . . . . .
O19 O 0.3711(7) 0.3178(4) 1.0654(5) 0.0249(17) Uani 1 1 d . . . . .
O20 O 0.3090(8) 0.3601(5) 0.9472(5) 0.030(2) Uani 1 1 d . . . . .
O21 O -0.1157(8) 0.6379(5) 1.1032(5) 0.0270(19) Uani 1 1 d . . . . .
O22 O -0.0470(8) 0.6762(5) 1.2236(5) 0.0253(19) Uani 1 1 d . . . . .
O23 O 0.1197(8) 0.3426(4) 1.0677(5) 0.0266(18) Uani 1 1 d . . . . .
O24 O 0.2013(7) 0.3150(5) 1.1897(5) 0.0236(18) Uani 1 1 d . . . . .
O25 O 0.2766(5) 0.2492(6) 0.8300(3) 0.0199(13) Uani 1 1 d . . . . .
O26 O -0.0319(7) 0.2272(5) 0.9905(6) 0.040(2) Uani 1 1 d D U . . .
O27 O 0.5176(7) 0.2378(8) 0.4880(5) 0.047(2) Uani 1 1 d D U . . .
O28 O 0.5915(8) 0.2560(10) 1.1730(6) 0.057(3) Uani 1 1 d D U . . .
O29 O 0.1708(7) 0.2454(8) 0.3386(4) 0.0325(16) Uani 1 1 d D . . . .
H29A H 0.158(13) 0.202(4) 0.319(7) 0.039 Uiso 1 1 d D U . . .
H29B H 0.178(13) 0.279(5) 0.303(6) 0.039 Uiso 1 1 d D U . . .
S1 S 0.4943(4) -0.01089(19) 0.3920(2) 0.0408(9) Uani 1 1 d . . . . .
S2 S -0.0428(3) 0.00510(18) 0.54777(18) 0.0318(7) Uani 1 1 d . . . . .
S3 S 0.4331(3) 0.00234(19) 0.7072(2) 0.0388(9) Uani 1 1 d . . . . .
S4 S -0.1011(3) 0.49765(17) 0.78948(18) 0.0299(7) Uani 1 1 d . . . . .
S5 S 0.4432(3) 0.50615(16) 0.95282(17) 0.0246(6) Uani 1 1 d . . . . .
S6 S 0.0041(3) 0.48578(17) 1.11203(18) 0.0295(7) Uani 1 1 d . . . . .
Eu1 Eu 0.30455(4) 0.25448(3) 0.46661(3) 0.01497(10) Uani 1 1 d . . . . .
Eu2 Eu 0.15232(4) 0.24679(4) 0.68949(2) 0.01308(9) Uani 1 1 d . . . . .
Eu3 Eu 0.17831(3) 0.24910(4) 0.96952(2) 0.01364(9) Uani 1 1 d . . . . .
Eu4 Eu 0.37964(4) 0.24515(3) 1.17997(2) 0.01496(10) Uani 1 1 d D . . . .

loop_
_atom_site_aniso_label
_atom_site_aniso_U_11
_atom_site_aniso_U_22
_atom_site_aniso_U_33
_atom_site_aniso_U_23
_atom_site_aniso_U_13
_atom_site_aniso_U_12
C1 0.024(7) 0.026(6) 0.025(7) -0.003(5) 0.003(5) 0.009(5)
C2 0.045(8) 0.027(6) 0.016(7) -0.002(5) 0.008(6) 0.016(6)
C3 0.110(15) 0.054(10) 0.020(7) 0.007(7) 0.026(8) 0.050(10)
C4 0.083(12) 0.050(9) 0.035(8) 0.019(7) 0.018(8) 0.036(9)
C5 0.047(8) 0.017(6) 0.019(7) 0.006(5) -0.001(6) 0.011(5)
C6 0.045(8) 0.014(6) 0.015(7) -0.003(5) -0.010(6) 0.013(5)
C7 0.031(7) 0.028(6) 0.016(6) 0.001(5) 0.003(5) -0.006(5)
C8 0.047(8) 0.021(6) 0.013(6) -0.010(5) 0.006(6) -0.013(5)
C9 0.123(15) 0.033(8) 0.023(7) -0.019(6) 0.025(8) -0.039(9)
C10 0.099(13) 0.040(8) 0.029(8) -0.011(6) 0.032(8) -0.044(9)
C11 0.042(8) 0.024(6) 0.016(6) -0.005(5) 0.006(6) -0.014(5)
C12 0.017(6) 0.017(5) 0.024(7) -0.006(5) 0.004(5) -0.007(5)
C13 0.021(6) 0.021(6) 0.014(6) 0.001(5) 0.006(5) 0.006(5)
C14 0.045(8) 0.019(6) 0.021(7) 0.004(5) 0.011(6) 0.015(5)
C15 0.097(13) 0.043(8) 0.028(7) 0.014(6) 0.038(8) 0.047(9)
C16 0.100(14) 0.045(9) 0.038(9) 0.021(7) 0.028(9) 0.046(9)
C17 0.051(8) 0.026(6) 0.019(7) 0.001(5) 0.008(6) 0.018(6)
C18 0.033(8) 0.014(6) 0.019(7) 0.004(5) -0.002(5) 0.009(5)
C19 0.011(6) 0.018(5) 0.021(6) -0.003(5) 0.002(5) 0.001(4)
C20 0.035(7) 0.022(6) 0.014(6) -0.004(5) 0.008(5) 0.010(5)
C21 0.050(8) 0.029(7) 0.021(6) -0.012(5) -0.010(5) 0.013(6)
C22 0.043(8) 0.031(7) 0.024(7) -0.003(5) -0.007(6) 0.015(6)
C23 0.043(8) 0.024(6) 0.021(7) 0.002(5) 0.002(6) 0.018(5)
C24 0.026(7) 0.018(6) 0.019(7) 0.001(5) 0.010(6) 0.007(5)
C25 0.014(6) 0.019(5) 0.017(6) -0.002(4) 0.001(5) -0.010(4)
C26 0.030(6) 0.023(6) 0.013(6) -0.001(5) -0.001(5) -0.012(5)
C27 0.042(8) 0.032(7) 0.022(7) 0.001(5) -0.011(5) -0.018(6)
C28 0.055(8) 0.028(7) 0.024(7) 0.014(5) -0.010(6) -0.013(6)
C29 0.029(6) 0.019(5) 0.012(6) 0.004(5) -0.002(5) -0.006(5)
C30 0.025(7) 0.015(5) 0.022(7) 0.000(5) 0.006(5) -0.005(5)
C31 0.029(7) 0.019(6) 0.019(7) 0.001(5) 0.005(6) 0.008(5)
C32 0.040(8) 0.021(6) 0.021(7) 0.001(5) 0.008(6) 0.015(5)
C33 0.059(9) 0.027(6) 0.014(6) -0.011(5) -0.009(5) 0.022(6)
C34 0.071(10) 0.026(7) 0.019(6) -0.006(5) -0.009(6) 0.024(7)
C35 0.034(7) 0.023(6) 0.012(6) 0.002(5) 0.006(5) 0.012(5)
C36 0.014(6) 0.014(5) 0.020(6) -0.001(4) 0.005(5) 0.002(4)
C37 0.036(4) 0.050(6) 0.052(7) 0.005(5) 0.006(4) 0.008(4)
C38 0.059(8) 0.101(9) 0.115(11) -0.002(8) 0.005(7) 0.023(7)
C39 0.151(19) 0.17(2) 0.128(12) 0.006(10) -0.015(10) 0.056(17)
C40 0.067(9) 0.086(7) 0.114(10) -0.002(6) 0.015(8) -0.006(6)
C41 0.105(16) 0.132(15) 0.132(12) -0.029(11) 0.020(11) -0.007(13)
C42 0.055(9) 0.088(11) 0.126(12) -0.024(9) -0.006(9) -0.004(8)
C43 0.152(14) 0.172(11) 0.186(14) -0.010(9) -0.013(11) 0.012(9)
C44 0.21(3) 0.25(2) 0.236(19) -0.064(17) 0.002(17) 0.011(19)
C45 0.148(13) 0.182(12) 0.184(13) -0.015(9) -0.015(10) -0.019(10)
C46 0.21(2) 0.25(2) 0.188(14) 0.003(12) -0.014(12) -0.030(19)
C47 0.085(7) 0.108(13) 0.100(10) -0.005(9) -0.022(6) -0.012(7)
C47' 0.068(6) 0.107(9) 0.114(13) 0.003(8) -0.003(6) -0.022(6)
C48 0.144(12) 0.161(10) 0.177(13) 0.002(8) 0.001(10) 0.016(8)
C49 0.19(2) 0.177(15) 0.20(2) 0.021(14) 0.011(17) 0.017(14)
C50 0.125(10) 0.179(12) 0.191(13) -0.006(9) -0.015(9) -0.032(9)
C51 0.22(2) 0.25(3) 0.203(15) -0.029(13) 0.002(12) -0.04(2)
N1 0.036(4) 0.079(6) 0.086(7) -0.003(6) 0.006(4) 0.004(4)
N2 0.100(9) 0.156(10) 0.157(10) -0.002(8) -0.011(8) -0.002(8)
N3 0.085(6) 0.149(9) 0.160(10) 0.005(7) -0.015(6) -0.003(6)
O1 0.038(5) 0.029(5) 0.020(5) -0.002(4) 0.004(4) 0.015(4)
O2 0.043(5) 0.028(4) 0.020(4) 0.005(4) 0.009(4) 0.018(4)
O3 0.043(5) 0.021(4) 0.024(4) 0.006(4) -0.009(4) 0.006(4)
O4 0.049(6) 0.028(5) 0.029(5) -0.005(4) 0.011(4) 0.016(4)
O5 0.050(6) 0.024(4) 0.020(5) -0.011(4) -0.001(4) -0.006(4)
O6 0.044(5) 0.028(5) 0.022(5) -0.005(4) 0.006(4) -0.019(4)
O7 0.038(5) 0.023(4) 0.035(5) -0.003(4) 0.009(4) -0.019(4)
O8 0.032(5) 0.030(5) 0.023(5) -0.011(4) 0.007(4) -0.016(4)
O9 0.062(7) 0.027(5) 0.032(6) 0.004(4) 0.028(5) 0.014(5)
O10 0.055(6) 0.023(4) 0.021(4) 0.007(4) 0.004(4) 0.015(4)
O11 0.041(5) 0.025(4) 0.021(4) 0.008(4) 0.002(4) 0.007(4)
O12 0.049(6) 0.031(5) 0.030(5) 0.001(4) 0.014(4) 0.018(4)
O13 0.039(5) 0.023(4) 0.018(4) -0.005(3) -0.004(4) 0.007(4)
O14 0.027(4) 0.017(4) 0.021(4) -0.007(3) 0.005(3) 0.005(3)
O15 0.055(6) 0.019(4) 0.014(4) -0.001(3) 0.009(4) 0.013(4)
O16 0.041(5) 0.022(4) 0.022(5) -0.001(4) -0.005(4) 0.014(4)
O17 0.027(4) 0.022(4) 0.021(4) -0.002(3) 0.000(3) -0.011(3)
O18 0.025(4) 0.027(4) 0.019(4) 0.006(3) -0.002(3) -0.012(3)
O19 0.033(5) 0.017(4) 0.025(4) 0.007(3) 0.005(4) -0.003(3)
O20 0.041(5) 0.025(5) 0.025(5) 0.001(4) -0.004(4) -0.016(4)
O21 0.040(5) 0.019(4) 0.022(5) 0.001(4) -0.002(4) 0.015(4)
O22 0.037(5) 0.020(4) 0.019(5) -0.001(3) 0.008(4) 0.009(4)
O23 0.036(5) 0.019(4) 0.024(5) -0.003(3) -0.001(4) 0.012(4)
O24 0.031(5) 0.023(4) 0.017(4) 0.000(3) 0.003(3) 0.014(4)
O25 0.020(3) 0.026(3) 0.015(3) -0.012(5) 0.006(2) -0.004(5)
O26 0.025(4) 0.038(5) 0.058(6) 0.004(4) 0.003(4) -0.005(3)
O27 0.025(4) 0.064(7) 0.051(5) -0.015(6) 0.004(3) -0.001(5)
O28 0.042(4) 0.074(6) 0.057(5) -0.008(6) 0.015(4) 0.000(6)
O29 0.037(4) 0.035(4) 0.025(4) 0.001(5) 0.003(3) -0.009(6)
S1 0.072(3) 0.0261(16) 0.0265(17) 0.0092(14) 0.0224(17) 0.0277(17)
S2 0.052(2) 0.0251(15) 0.0200(15) -0.0094(13) 0.0134(13) -0.0219(14)
S3 0.063(2) 0.0290(17) 0.0261(17) 0.0115(14) 0.0200(16) 0.0285(16)
S4 0.0464(18) 0.0237(15) 0.0186(14) -0.0046(12) -0.0059(13) 0.0188(14)
S5 0.0357(16) 0.0187(14) 0.0184(14) 0.0052(12) -0.0057(12) -0.0129(12)
S6 0.0476(19) 0.0203(14) 0.0196(15) -0.0031(12) -0.0064(13) 0.0173(13)
Eu1 0.0201(2) 0.0107(2) 0.0145(2) -0.0005(3) 0.00439(16) -0.0002(3)
Eu2 0.0197(2) 0.00871(19) 0.01105(19) 0.0005(3) 0.00251(15) -0.0012(3)
Eu3 0.0187(2) 0.0094(2) 0.01248(19) 0.0002(3) -0.00207(15) 0.0010(3)
Eu4 0.0195(2) 0.0107(2) 0.0146(2) -0.0009(3) -0.00036(15) -0.0020(3)

loop_
_atom_type_symbol
_atom_type_description
_atom_type_scat_dispersion_real
_atom_type_scat_dispersion_imag
_atom_type_scat_source
C C 0.0033 0.0016 'International Tables Vol C Tables 4.2.6.8 and 6.1.1.4'
H H 0.0000 0.0000 'International Tables Vol C Tables 4.2.6.8 and 6.1.1.4'
N N 0.0061 0.0033 'International Tables Vol C Tables 4.2.6.8 and 6.1.1.4'
O O 0.0106 0.0060 'International Tables Vol C Tables 4.2.6.8 and 6.1.1.4'
S S 0.1246 0.1234 'International Tables Vol C Tables 4.2.6.8 and 6.1.1.4'
Eu Eu -0.1578 3.6682 'International Tables Vol C Tables 4.2.6.8 and 6.1.1.4'

loop_
_geom_angle_atom_site_label_1
_geom_angle_atom_site_label_2
_geom_angle_atom_site_label_3
_geom_angle
_geom_angle_site_symmetry_1
_geom_angle_site_symmetry_3
O2 C1 O1 127.4(12) . .
O2 C1 C2 118.1(11) . .
O1 C1 C2 114.5(13) . .
C3 C2 C1 128.0(12) . .
C3 C2 S1 111.0(10) . .
C1 C2 S1 120.8(10) . .
C2 C3 C4 112.0(13) . .
C2 C3 H3 124.0 . .
C4 C3 H3 124.0 . .
C5 C4 C3 113.3(13) . .
C5 C4 H4 123.3 . .
C3 C4 H4 123.3 . .
C4 C5 C6 128.4(12) . .
C4 C5 S1 111.3(10) . .
C6 C5 S1 120.1(10) . .
O4 C6 O3 125.7(12) . .
O4 C6 C5 120.5(12) . .
O3 C6 C5 113.7(12) . .
O6 C7 O5 125.3(12) . .
O6 C7 C8 118.3(12) . .
O5 C7 C8 116.4(11) . .
O6 C7 Eu1 42.0(6) . 2_546
O5 C7 Eu1 84.7(7) . 2_546
C8 C7 Eu1 156.9(9) . 2_546
C9 C8 C7 128.1(11) . .
C9 C8 S2 111.1(9) . .
C7 C8 S2 120.8(9) . .
C8 C9 C10 113.4(12) . .
C8 C9 H9 123.3 . .
C10 C9 H9 123.3 . .
C11 C10 C9 111.6(12) . .
C11 C10 H10 124.2 . .
C9 C10 H10 124.2 . .
C10 C11 C12 126.2(11) . .
C10 C11 S2 112.1(9) . .
C12 C11 S2 121.7(9) . .
O8 C12 O7 125.5(11) . .
O8 C12 C11 119.6(11) . .
O7 C12 C11 114.9(11) . .
O9 C13 O10 126.1(12) . .
O9 C13 C14 116.1(12) . .
O10 C13 C14 117.8(11) . .
C15 C14 C13 126.7(12) . .
C15 C14 S3 111.7(10) . .
C13 C14 S3 121.6(10) . .
C14 C15 C16 113.0(13) . .
C14 C15 H15 123.5 . .
C16 C15 H15 123.5 . .
C17 C16 C15 112.2(13) . .
C17 C16 H16 123.9 . .
C15 C16 H16 123.9 . .
C16 C17 C18 128.7(12) . .
C16 C17 S3 111.8(10) . .
C18 C17 S3 119.4(10) . .
O12 C18 O11 123.1(12) . .
O12 C18 C17 117.9(11) . .
O11 C18 C17 119.0(12) . .
O12 C18 Eu2 53.4(6) . .
O11 C18 Eu2 69.9(7) . .
C17 C18 Eu2 169.4(10) . .
O13 C19 O14 122.6(11) . .
O13 C19 C20 118.9(11) . .
O14 C19 C20 118.5(11) . .
O13 C19 Eu4 53.1(6) . 2_557
O14 C19 Eu4 70.2(6) . 2_557
C20 C19 Eu4 167.9(8) . 2_557
C21 C20 C19 127.5(11) . .
C21 C20 S4 111.5(9) . .
C19 C20 S4 121.0(9) . .
C20 C21 C22 112.1(11) . .
C20 C21 H21 123.9 . .
C22 C21 H21 123.9 . .
C23 C22 C21 114.7(12) . .
C23 C22 H22 122.7 . .
C21 C22 H22 122.7 . .
C22 C23 C24 124.8(12) . .
C22 C23 S4 110.6(10) . .
C24 C23 S4 124.6(11) . .
O16 C24 O15 126.4(12) . .
O16 C24 C23 114.2(12) . .
O15 C24 C23 119.4(12) . .
O18 C25 O17 125.8(10) . .
O18 C25 C26 117.7(10) . .
O17 C25 C26 116.6(11) . .
C27 C26 C25 127.9(11) . .
C27 C26 S5 111.7(9) . .
C25 C26 S5 120.5(9) . .
C26 C27 C28 113.3(11) . .
C26 C27 H27 123.3 . .
C28 C27 H27 123.3 . .
C29 C28 C27 111.1(11) . .
C29 C28 H28 124.5 . .
C27 C28 H28 124.5 . .
C28 C29 C30 126.8(11) . .
C28 C29 S5 112.8(9) . .
C30 C29 S5 120.3(9) . .
O20 C30 O19 123.1(11) . .
O20 C30 C29 118.5(10) . .
O19 C30 C29 118.4(11) . .
O20 C30 Eu3 52.6(6) . .
O19 C30 Eu3 71.3(6) . .
C29 C30 Eu3 167.0(8) . .
O22 C31 O21 124.3(12) . .
O22 C31 C32 117.7(13) . .
O21 C31 C32 118.0(12) . .
C33 C32 C31 125.7(12) . .
C33 C32 S6 111.7(9) . .
C31 C32 S6 122.4(11) . .
C32 C33 C34 112.7(11) . .
C32 C33 H33 123.6 . .
C34 C33 H33 123.6 . .
C35 C34 C33 111.8(11) . .
C35 C34 H34 124.1 . .
C33 C34 H34 124.1 . .
C34 C35 C36 128.2(11) . .
C34 C35 S6 112.1(9) . .
C36 C35 S6 119.6(9) . .
O23 C36 O24 125.8(10) . .
O23 C36 C35 118.4(10) . .
O24 C36 C35 115.7(11) . .
O26 C37 N1 124.6(14) . .
O26 C37 H37 117.7 . .
N1 C37 H37 117.7 . .
N1 C38 C39 113(2) . .
N1 C38 H38A 109.0 . .
C39 C38 H38A 109.0 . .
N1 C38 H38B 109.0 . .
C39 C38 H38B 109.0 . .
H38A C38 H38B 107.8 . .
C38 C39 H39A 109.5 . .
C38 C39 H39B 109.5 . .
H39A C39 H39B 109.5 . .
C38 C39 H39C 109.5 . .
H39A C39 H39C 109.5 . .
H39B C39 H39C 109.5 . .
N1 C40 C41 115(2) . .
N1 C40 H40A 108.5 . .
C41 C40 H40A 108.5 . .
N1 C40 H40B 108.5 . .
C41 C40 H40B 108.5 . .
H40A C40 H40B 107.5 . .
C40 C41 H41A 109.5 . .
C40 C41 H41B 109.5 . .
H41A C41 H41B 109.5 . .
C40 C41 H41C 109.5 . .
H41A C41 H41C 109.5 . .
H41B C41 H41C 109.5 . .
O27 C42 N2 126(2) . .
O27 C42 H42 116.9 . .
N2 C42 H42 116.9 . .
N2 C43 C44 142(4) . .
N2 C43 H43A 101.4 . .
C44 C43 H43A 101.4 . .
N2 C43 H43B 101.4 . .
C44 C43 H43B 101.4 . .
H43A C43 H43B 104.6 . .
C43 C44 H44A 109.5 . .
C43 C44 H44B 109.5 . .
H44A C44 H44B 109.5 . .
C43 C44 H44C 109.5 . .
H44A C44 H44C 109.5 . .
H44B C44 H44C 109.5 . .
N2 C45 C46 101(3) . .
N2 C45 H45A 111.7 . .
C46 C45 H45A 111.7 . .
N2 C45 H45B 111.7 . .
C46 C45 H45B 111.7 . .
H45A C45 H45B 109.4 . .
C45 C46 H46A 109.5 . .
C45 C46 H46B 109.5 . .
H46A C46 H46B 109.5 . .
C45 C46 H46C 109.5 . .
H46A C46 H46C 109.5 . .
H46B C46 H46C 109.5 . .
O28 C47 N3 123(3) . .
O28 C47 H47 118.3 . .
N3 C47 H47 118.3 . .
O28 C47' N3 127(3) . .
O28 C47' H47' 116.3 . .
N3 C47' H47' 116.3 . .
N3 C48 C49 113(3) . .
N3 C48 H48A 108.9 . .
C49 C48 H48A 108.9 . .
N3 C48 H48B 108.9 . .
C49 C48 H48B 108.9 . .
H48A C48 H48B 107.7 . .
C48 C49 H49A 109.5 . .
C48 C49 H49B 109.5 . .
H49A C49 H49B 109.5 . .
C48 C49 H49C 109.5 . .
H49A C49 H49C 109.5 . .
H49B C49 H49C 109.5 . .
N3 C50 C51 110(3) . .
N3 C50 H50A 109.8 . .
C51 C50 H50A 109.8 . .
N3 C50 H50B 109.8 . .
C51 C50 H50B 109.8 . .
H50A C50 H50B 108.2 . .
C50 C51 H51A 109.5 . .
C50 C51 H51B 109.5 . .
H51A C51 H51B 109.5 . .
C50 C51 H51C 109.5 . .
H51A C51 H51C 109.5 . .
H51B C51 H51C 109.5 . .
C37 N1 C38 121.2(17) . .
C37 N1 C40 120.9(15) . .
C38 N1 C40 117.7(15) . .
C42 N2 C45 120(3) . .
C42 N2 C43 114(3) . .
C45 N2 C43 126(3) . .
C47 N3 C48 125(3) . .
C47' N3 C48 122(3) . .
C47 N3 C50 120(3) . .
C47' N3 C50 116(2) . .
C48 N3 C50 115(2) . .
C1 O1 Eu2 133.8(9) . 2_646
C1 O2 Eu1 143.1(8) . 2_646
C6 O3 Eu4 142.4(8) . 1_554
C6 O4 Eu1 126.7(9) . .
C7 O5 Eu2 164.3(9) . 2_546
C7 O6 Eu1 117.5(8) . 2_546
C12 O7 Eu1 147.4(8) . .
C12 O8 Eu2 129.0(7) . .
C13 O9 Eu1 169.7(10) . 2_646
C13 O10 Eu4 133.0(8) . 2_647
C18 O11 Eu1 166.8(9) . .
C18 O11 Eu2 85.0(8) . .
Eu1 O11 Eu2 107.3(3) . .
C18 O12 Eu2 102.2(8) . .
C19 O13 Eu4 102.9(7) . 2_557
C19 O14 Eu3 171.2(8) . 2_557
C19 O14 Eu4 85.0(7) . 2_557
Eu3 O14 Eu4 103.8(3) 2_557 2_557
C24 O15 Eu2 129.7(8) . .
C24 O16 Eu3 163.9(9) . .
C25 O17 Eu3 135.8(7) . 2_657
C25 O18 Eu4 136.1(7) . 2_657
C30 O19 Eu4 169.8(8) . .
C30 O19 Eu3 84.4(7) . .
Eu4 O19 Eu3 103.2(3) . .
C30 O20 Eu3 103.9(7) . .
C31 O21 Eu3 133.4(8) . 2_557
C31 O22 Eu2 143.2(9) . 2_557
C36 O23 Eu3 138.6(7) . .
C36 O24 Eu4 132.3(7) . .
Eu3 O25 Eu2 124.0(2) . .
C37 O26 Eu3 126.6(8) . .
C42 O27 Eu1 131.9(12) . .
C47' O28 Eu4 147(2) . .
C47 O28 Eu4 130(3) . .
Eu1 O29 H29A 118(10) . .
Eu1 O29 H29B 118(10) . .
H29A O29 H29B 112(5) . .
C5 S1 C2 92.2(6) . .
C11 S2 C8 91.7(5) . .
C17 S3 C14 91.2(6) . .
C20 S4 C23 91.1(6) . .
C29 S5 C26 91.0(5) . .
C32 S6 C35 91.6(6) . .
O7 Eu1 O9 137.9(4) . 2_656
O7 Eu1 O6 81.4(3) . 2_556
O9 Eu1 O6 75.5(3) 2_656 2_556
O7 Eu1 O27 137.3(4) . .
O9 Eu1 O27 79.1(4) 2_656 .
O6 Eu1 O27 138.1(4) 2_556 .
O7 Eu1 O4 81.8(3) . .
O9 Eu1 O4 97.3(4) 2_656 .
O6 Eu1 O4 144.7(3) 2_556 .
O27 Eu1 O4 70.9(4) . .
O7 Eu1 O2 119.4(3) . 2_656
O9 Eu1 O2 87.0(3) 2_656 2_656
O6 Eu1 O2 73.3(3) 2_556 2_656
O27 Eu1 O2 72.7(3) . 2_656
O4 Eu1 O2 141.7(3) . 2_656
O7 Eu1 O11 68.7(3) . .
O9 Eu1 O11 153.3(4) 2_656 .
O6 Eu1 O11 114.1(3) 2_556 .
O27 Eu1 O11 78.0(3) . .
O4 Eu1 O11 88.0(3) . .
O2 Eu1 O11 73.2(3) 2_656 .
O7 Eu1 O29 68.2(3) . .
O9 Eu1 O29 71.0(4) 2_656 .
O6 Eu1 O29 70.6(3) 2_556 .
O27 Eu1 O29 130.2(3) . .
O4 Eu1 O29 74.4(4) . .
O2 Eu1 O29 141.3(4) 2_656 .
O11 Eu1 O29 135.2(3) . .
O7 Eu1 C7 73.4(3) . 2_556
O9 Eu1 C7 93.5(4) 2_656 2_556
O6 Eu1 C7 20.5(3) 2_556 2_556
O27 Eu1 C7 136.2(4) . 2_556
O4 Eu1 C7 152.6(4) . 2_556
O2 Eu1 C7 63.8(3) 2_656 2_556
O11 Eu1 C7 93.6(3) . 2_556
O29 Eu1 C7 85.6(3) . 2_556
O7 Eu1 Eu2 58.8(2) . .
O9 Eu1 Eu2 142.1(2) 2_656 .
O6 Eu1 Eu2 75.2(2) 2_556 .
O27 Eu1 Eu2 108.4(2) . .
O4 Eu1 Eu2 120.5(2) . .
O2 Eu1 Eu2 61.73(19) 2_656 .
O11 Eu1 Eu2 39.0(2) . .
O29 Eu1 Eu2 119.86(16) . .
C7 Eu1 Eu2 54.8(2) 2_556 .
O5 Eu2 O22 136.3(3) 2_556 2_547
O5 Eu2 O1 78.8(3) 2_556 2_656
O22 Eu2 O1 138.6(3) 2_547 2_656
O5 Eu2 O8 80.2(3) 2_556 .
O22 Eu2 O8 79.1(3) 2_547 .
O1 Eu2 O8 137.9(3) 2_656 .
O5 Eu2 O15 78.3(3) 2_556 .
O22 Eu2 O15 82.2(3) 2_547 .
O1 Eu2 O15 86.5(3) 2_656 .
O8 Eu2 O15 124.0(3) . .
O5 Eu2 O12 133.8(3) 2_556 .
O22 Eu2 O12 80.5(3) 2_547 .
O1 Eu2 O12 86.4(4) 2_656 .
O8 Eu2 O12 82.4(3) . .
O15 Eu2 O12 144.6(3) . .
O5 Eu2 O25 139.9(3) 2_556 .
O22 Eu2 O25 73.0(3) 2_547 .
O1 Eu2 O25 65.9(3) 2_656 .
O8 Eu2 O25 139.3(3) . .
O15 Eu2 O25 80.9(3) . .
O12 Eu2 O25 64.6(3) . .
O5 Eu2 O11 84.4(3) 2_556 .
O22 Eu2 O11 123.7(3) 2_547 .
O1 Eu2 O11 70.6(3) 2_656 .
O8 Eu2 O11 71.3(3) . .
O15 Eu2 O11 153.6(3) . .
O12 Eu2 O11 49.5(3) . .
O25 Eu2 O11 100.6(2) . .
O5 Eu2 C18 109.3(4) 2_556 .
O22 Eu2 C18 101.5(3) 2_547 .
O1 Eu2 C18 78.7(4) 2_656 .
O8 Eu2 C18 74.5(3) . .
O15 Eu2 C18 161.4(4) . .
O12 Eu2 C18 24.4(3) . .
O25 Eu2 C18 82.8(3) . .
O11 Eu2 C18 25.1(3) . .
O5 Eu2 Eu1 50.6(2) 2_556 .
O22 Eu2 Eu1 146.7(2) 2_547 .
O1 Eu2 Eu1 68.4(2) 2_656 .
O8 Eu2 Eu1 70.0(2) . .
O15 Eu2 Eu1 125.5(2) . .
O12 Eu2 Eu1 83.2(2) . .
O25 Eu2 Eu1 124.59(12) . .
O11 Eu2 Eu1 33.76(16) . .
C18 Eu2 Eu1 58.8(3) . .
O16 Eu3 O14 150.4(3) . 2_547
O16 Eu3 O21 91.1(3) . 2_547
O14 Eu3 O21 89.9(3) 2_547 2_547
O16 Eu3 O17 135.3(3) . 2_647
O14 Eu3 O17 73.5(3) 2_547 2_647
O21 Eu3 O17 76.7(3) 2_547 2_647
O16 Eu3 O26 74.3(3) . .
O14 Eu3 O26 77.9(3) 2_547 .
O21 Eu3 O26 71.8(3) 2_547 .
O17 Eu3 O26 137.0(3) 2_647 .
O16 Eu3 O23 84.6(3) . .
O14 Eu3 O23 77.5(3) 2_547 .
O21 Eu3 O23 144.2(3) 2_547 .
O17 Eu3 O23 129.0(3) 2_647 .
O26 Eu3 O23 72.8(3) . .
O16 Eu3 O20 73.8(3) . .
O14 Eu3 O20 123.2(3) 2_547 .
O21 Eu3 O20 136.3(3) 2_547 .
O17 Eu3 O20 85.8(3) 2_647 .
O26 Eu3 O20 137.1(3) . .
O23 Eu3 O20 76.3(3) . .
O16 Eu3 O25 68.7(3) . .
O14 Eu3 O25 138.6(3) 2_547 .
O21 Eu3 O25 70.9(3) 2_547 .
O17 Eu3 O25 66.6(3) 2_647 .
O26 Eu3 O25 125.9(3) . .
O23 Eu3 O25 137.8(3) . .
O20 Eu3 O25 65.4(3) . .
O16 Eu3 O19 117.3(3) . .
O14 Eu3 O19 75.6(2) 2_547 .
O21 Eu3 O19 144.7(3) 2_547 .
O17 Eu3 O19 68.4(3) 2_647 .
O26 Eu3 O19 133.3(3) . .
O23 Eu3 O19 64.3(3) . .
O20 Eu3 O19 47.6(3) . .
O25 Eu3 O19 98.9(2) . .
O16 Eu3 C30 94.4(3) . .
O14 Eu3 C30 99.7(3) 2_547 .
O21 Eu3 C30 149.3(3) 2_547 .
O17 Eu3 C30 78.2(3) 2_647 .
O26 Eu3 C30 138.6(3) . .
O23 Eu3 C30 66.5(3) . .
O20 Eu3 C30 23.5(3) . .
O25 Eu3 C30 83.0(3) . .
O19 Eu3 C30 24.3(3) . .
O16 Eu3 Eu4 144.7(2) . .
O14 Eu3 Eu4 42.25(19) 2_547 .
O21 Eu3 Eu4 124.1(2) 2_547 .
O17 Eu3 Eu4 64.8(2) 2_647 .
O26 Eu3 Eu4 111.3(2) . .
O23 Eu3 Eu4 65.41(19) . .
O20 Eu3 Eu4 81.0(2) . .
O25 Eu3 Eu4 121.87(12) . .
O19 Eu3 Eu4 33.36(15) . .
C30 Eu3 Eu4 57.6(2) . .
O3 Eu4 O19 163.0(3) 1_556 .
O3 Eu4 O24 113.3(3) 1_556 .
O19 Eu4 O24 77.3(3) . .
O3 Eu4 O18 98.6(3) 1_556 2_647
O19 Eu4 O18 81.6(3) . 2_647
O24 Eu4 O18 133.0(3) . 2_647
O3 Eu4 O10 81.1(3) 1_556 2_657
O19 Eu4 O10 89.1(3) . 2_657
O24 Eu4 O10 75.6(3) . 2_657
O18 Eu4 O10 145.7(3) 2_647 2_657
O3 Eu4 O28 79.2(4) 1_556 .
O19 Eu4 O28 84.7(4) . .
O24 Eu4 O28 144.2(5) . .
O18 Eu4 O28 72.8(4) 2_647 .
O10 Eu4 O28 73.5(4) 2_657 .
O3 Eu4 O13 70.7(3) 1_556 2_547
O19 Eu4 O13 125.8(3) . 2_547
O24 Eu4 O13 78.4(3) . 2_547
O18 Eu4 O13 80.9(3) 2_647 2_547
O10 Eu4 O13 129.5(3) 2_657 2_547
O28 Eu4 O13 136.2(4) . 2_547
O3 Eu4 O14 118.4(3) 1_556 2_547
O19 Eu4 O14 77.4(2) . 2_547
O24 Eu4 O14 68.6(3) . 2_547
O18 Eu4 O14 66.0(2) 2_647 2_547
O10 Eu4 O14 143.6(3) 2_657 2_547
O28 Eu4 O14 136.9(3) . 2_547
O13 Eu4 O14 48.7(2) 2_547 2_547
O3 Eu4 C19 93.8(3) 1_556 2_547
O19 Eu4 C19 102.2(3) . 2_547
O24 Eu4 C19 74.1(3) . 2_547
O18 Eu4 C19 70.0(3) 2_647 2_547
O10 Eu4 C19 144.2(3) 2_657 2_547
O28 Eu4 C19 140.7(4) . 2_547
O13 Eu4 C19 24.0(3) 2_547 2_547
O14 Eu4 C19 24.8(3) 2_547 2_547
O3 Eu4 Eu3 151.9(2) 1_556 .
O19 Eu4 Eu3 43.4(2) . .
O24 Eu4 Eu3 67.91(19) . .
O18 Eu4 Eu3 67.83(19) 2_647 .
O10 Eu4 Eu3 124.3(2) 2_657 .
O28 Eu4 Eu3 117.1(2) . .
O13 Eu4 Eu3 82.55(19) 2_547 .
O14 Eu4 Eu3 33.96(14) 2_547 .
C19 Eu4 Eu3 58.8(2) 2_547 .

loop_
_geom_bond_atom_site_label_1
_geom_bond_atom_site_label_2
_geom_bond_distance
_geom_bond_site_symmetry_2
C1 O2 1.247(17) .
C1 O1 1.255(16) .
C1 C2 1.473(18) .
C2 C3 1.363(18) .
C2 S1 1.718(12) .
C3 C4 1.421(18) .
C3 H3 0.9300 .
C4 C5 1.349(19) .
C4 H4 0.9300 .
C5 C6 1.490(17) .
C5 S1 1.705(12) .
C6 O4 1.224(17) .
C6 O3 1.278(16) .
C7 O6 1.244(15) .
C7 O5 1.278(16) .
C7 C8 1.465(17) .
C7 Eu1 3.150(13) 2_546
C8 C9 1.343(18) .
C8 S2 1.717(11) .
C9 C10 1.417(18) .
C9 H9 0.9300 .
C10 C11 1.357(17) .
C10 H10 0.9300 .
C11 C12 1.481(16) .
C11 S2 1.699(12) .
C12 O8 1.250(15) .
C12 O7 1.275(15) .
C13 O9 1.232(15) .
C13 O10 1.235(15) .
C13 C14 1.496(17) .
C14 C15 1.342(18) .
C14 S3 1.717(13) .
C15 C16 1.414(18) .
C15 H15 0.9300 .
C16 C17 1.355(19) .
C16 H16 0.9300 .
C17 C18 1.489(17) .
C17 S3 1.710(13) .
C18 O12 1.249(16) .
C18 O11 1.255(15) .
C18 Eu2 2.951(13) .
C19 O13 1.253(14) .
C19 O14 1.264(14) .
C19 C20 1.478(16) .
C19 Eu4 2.999(12) 2_557
C20 C21 1.371(17) .
C20 S4 1.726(12) .
C21 C22 1.382(17) .
C21 H21 0.9300 .
C22 C23 1.357(18) .
C22 H22 0.9300 .
C23 C24 1.509(17) .
C23 S4 1.728(13) .
C24 O16 1.218(16) .
C24 O15 1.257(16) .
C25 O18 1.254(14) .
C25 O17 1.258(14) .
C25 C26 1.484(15) .
C26 C27 1.348(17) .
C26 S5 1.713(11) .
C27 C28 1.421(17) .
C27 H27 0.9300 .
C28 C29 1.353(17) .
C28 H28 0.9300 .
C29 C30 1.492(16) .
C29 S5 1.711(11) .
C30 O20 1.245(15) .
C30 O19 1.257(14) .
C30 Eu3 3.036(12) .
C31 O22 1.249(16) .
C31 O21 1.273(17) .
C31 C32 1.469(18) .
C32 C33 1.378(17) .
C32 S6 1.697(13) .
C33 C34 1.396(17) .
C33 H33 0.9300 .
C34 C35 1.375(17) .
C34 H34 0.9300 .
C35 C36 1.485(16) .
C35 S6 1.705(12) .
C36 O23 1.246(14) .
C36 O24 1.286(14) .
C37 O26 1.204(13) .
C37 N1 1.332(15) .
C37 H37 0.9300 .
C38 N1 1.463(19) .
C38 C39 1.50(2) .
C38 H38A 0.9700 .
C38 H38B 0.9700 .
C39 H39A 0.9600 .
C39 H39B 0.9600 .
C39 H39C 0.9600 .
C40 N1 1.48(2) .
C40 C41 1.48(2) .
C40 H40A 0.9700 .
C40 H40B 0.9700 .
C41 H41A 0.9600 .
C41 H41B 0.9600 .
C41 H41C 0.9600 .
C42 O27 1.189(17) .
C42 N2 1.35(2) .
C42 H42 0.9300 .
C43 N2 1.47(2) .
C43 C44 1.50(3) .
C43 H43A 0.9700 .
C43 H43B 0.9700 .
C44 H44A 0.9600 .
C44 H44B 0.9600 .
C44 H44C 0.9600 .
C45 N2 1.45(2) .
C45 C46 1.54(2) .
C45 H45A 0.9700 .
C45 H45B 0.9700 .
C46 H46A 0.9600 .
C46 H46B 0.9600 .
C46 H46C 0.9600 .
C47 O28 1.23(3) .
C47 N3 1.33(2) .
C47 H47 0.9300 .
C47' O28 1.110(19) .
C47' N3 1.40(2) .
C47' H47' 0.9300 .
C48 N3 1.45(2) .
C48 C49 1.53(3) .
C48 H48A 0.9700 .
C48 H48B 0.9700 .
C49 H49A 0.9600 .
C49 H49B 0.9600 .
C49 H49C 0.9600 .
C50 N3 1.48(2) .
C50 C51 1.50(3) .
C50 H50A 0.9700 .
C50 H50B 0.9700 .
C51 H51A 0.9600 .
C51 H51B 0.9600 .
C51 H51C 0.9600 .
O1 Eu2 2.327(8) 2_646
O2 Eu1 2.454(8) 2_646
O3 Eu4 2.286(8) 1_554
O4 Eu1 2.424(9) .
O5 Eu2 2.277(8) 2_546
O6 Eu1 2.376(8) 2_546
O7 Eu1 2.318(8) .
O8 Eu2 2.382(8) .
O9 Eu1 2.332(9) 2_646
O10 Eu4 2.378(8) 2_647
O11 Eu1 2.458(8) .
O11 Eu2 2.782(9) .
O12 Eu2 2.422(9) .
O13 Eu4 2.459(8) 2_557
O14 Eu3 2.353(7) 2_557
O14 Eu4 2.833(8) 2_557
O15 Eu2 2.414(8) .
O16 Eu3 2.298(8) .
O17 Eu3 2.392(7) 2_657
O18 Eu4 2.376(7) 2_657
O19 Eu4 2.311(8) .
O19 Eu3 2.890(8) .
O20 Eu3 2.485(8) .
O21 Eu3 2.390(8) 2_557
O22 Eu2 2.302(8) 2_557
O23 Eu3 2.449(8) .
O24 Eu4 2.367(7) .
O25 Eu3 2.657(5) .
O25 Eu2 2.677(6) .
O26 Eu3 2.444(8) .
O27 Eu1 2.420(8) .
O28 Eu4 2.402(8) .
O29 Eu1 2.560(7) .
O29 H29A 0.85(3) .
O29 H29B 0.85(3) .
Eu1 O9 2.332(9) 2_656
Eu1 O6 2.376(8) 2_556
Eu1 O2 2.454(8) 2_656
Eu1 C7 3.150(13) 2_556
Eu1 Eu2 4.2233(6) .
Eu2 O5 2.277(8) 2_556
Eu2 O22 2.302(8) 2_547
Eu2 O1 2.327(8) 2_656
Eu3 O14 2.353(7) 2_547
Eu3 O21 2.390(8) 2_547
Eu3 O17 2.392(7) 2_647
Eu3 Eu4 4.0915(6) .
Eu4 O3 2.286(8) 1_556
Eu4 O18 2.376(7) 2_647
Eu4 O10 2.378(8) 2_657
Eu4 O13 2.459(8) 2_547
Eu4 O14 2.833(8) 2_547
Eu4 C19 2.999(12) 2_547

loop_
_geom_hbond_atom_site_label_D
_geom_hbond_atom_site_label_H
_geom_hbond_atom_site_label_A
_geom_hbond_distance_DH
_geom_hbond_distance_HA
_geom_hbond_distance_DA
_geom_hbond_angle_DHA
_geom_hbond_site_symmetry_A
C4 H4 O18 0.93 2.59 3.473(16) 159.1 2_646
C4 H4 S5 0.93 3.01 3.581(15) 121.0 2_646
C9 H9 O15 0.93 2.54 3.419(15) 157.7 2_546
C9 H9 S4 0.93 2.93 3.588(14) 128.7 2_546
C28 H28 O10 0.93 2.58 3.412(15) 149.8 2_657
C28 H28 S3 0.93 3.02 3.533(13) 116.5 2_657
C33 H33 S2 0.93 2.88 3.461(12) 121.5 2_557
C44 H44A S2 0.96 2.65 3.51(5) 149.4 1_655
C47 H47 O10 0.93 2.49 3.01(3) 115.2 2_657
O29 H29A O13 0.85(3) 2.30(10) 2.918(13) 130(10) 2_546
O29 H29B O24 0.85(3) 2.05(6) 2.830(12) 153(11) 1_554

loop_
_geom_torsion_atom_site_label_1
_geom_torsion_atom_site_label_2
_geom_torsion_atom_site_label_3
_geom_torsion_atom_site_label_4
_geom_torsion
_geom_torsion_site_symmetry_1
_geom_torsion_site_symmetry_4
O2 C1 C2 C3 169.8(17) . .
O1 C1 C2 C3 -8(2) . .
O2 C1 C2 S1 -5(2) . .
O1 C1 C2 S1 177.2(11) . .
C1 C2 C3 C4 -173.3(16) . .
S1 C2 C3 C4 2(2) . .
C2 C3 C4 C5 -1(2) . .
C3 C4 C5 C6 175.1(16) . .
C3 C4 C5 S1 -1(2) . .
C4 C5 C6 O4 168.4(17) . .
S1 C5 C6 O4 -16(2) . .
C4 C5 C6 O3 -15(2) . .
S1 C5 C6 O3 160.3(10) . .
O6 C7 C8 C9 -176.8(17) . .
O5 C7 C8 C9 5(2) . .
Eu1 C7 C8 C9 -150(2) 2_546 .
O6 C7 C8 S2 2.9(19) . .
O5 C7 C8 S2 -175.4(10) . .
Eu1 C7 C8 S2 30(3) 2_546 .
C7 C8 C9 C10 -179.3(16) . .
S2 C8 C9 C10 1(2) . .
C8 C9 C10 C11 -2(3) . .
C9 C10 C11 C12 -179.3(15) . .
C9 C10 C11 S2 2(2) . .
C10 C11 C12 O8 -176.9(16) . .
S2 C11 C12 O8 2.2(18) . .
C10 C11 C12 O7 2(2) . .
S2 C11 C12 O7 -178.8(10) . .
O9 C13 C14 C15 -11(2) . .
O10 C13 C14 C15 167.3(16) . .
O9 C13 C14 S3 167.1(11) . .
O10 C13 C14 S3 -14.3(19) . .
C13 C14 C15 C16 175.0(16) . .
S3 C14 C15 C16 -3(2) . .
C14 C15 C16 C17 3(3) . .
C15 C16 C17 C18 -179.1(16) . .
C15 C16 C17 S3 -1(2) . .
C16 C17 C18 O12 -175.1(17) . .
S3 C17 C18 O12 6.6(19) . .
C16 C17 C18 O11 6(3) . .
S3 C17 C18 O11 -172.3(11) . .
C16 C17 C18 Eu2 153(5) . .
S3 C17 C18 Eu2 -26(6) . .
O13 C19 C20 C21 173.4(13) . .
O14 C19 C20 C21 -7(2) . .
Eu4 C19 C20 C21 -141(4) 2_557 .
O13 C19 C20 S4 -8.3(16) . .
O14 C19 C20 S4 171.5(9) . .
Eu4 C19 C20 S4 38(5) 2_557 .
C19 C20 C21 C22 177.1(13) . .
S4 C20 C21 C22 -1.2(16) . .
C20 C21 C22 C23 -0.1(19) . .
C21 C22 C23 C24 -177.3(14) . .
C21 C22 C23 S4 1.4(17) . .
C22 C23 C24 O16 28(2) . .
S4 C23 C24 O16 -150.4(12) . .
C22 C23 C24 O15 -151.6(15) . .
S4 C23 C24 O15 30(2) . .
O18 C25 C26 C27 171.6(13) . .
O17 C25 C26 C27 -8(2) . .
O18 C25 C26 S5 -9.5(16) . .
O17 C25 C26 S5 171.2(9) . .
C25 C26 C27 C28 -178.5(13) . .
S5 C26 C27 C28 2.5(16) . .
C26 C27 C28 C29 -2.6(18) . .
C27 C28 C29 C30 -179.8(12) . .
C27 C28 C29 S5 1.5(16) . .
C28 C29 C30 O20 -179.5(13) . .
S5 C29 C30 O20 -0.8(17) . .
C28 C29 C30 O19 1(2) . .
S5 C29 C30 O19 179.2(9) . .
C28 C29 C30 Eu3 137(3) . .
S5 C29 C30 Eu3 -45(4) . .
O22 C31 C32 C33 -1(2) . .
O21 C31 C32 C33 178.5(14) . .
O22 C31 C32 S6 -174.3(11) . .
O21 C31 C32 S6 5(2) . .
C31 C32 C33 C34 -174.7(14) . .
S6 C32 C33 C34 -0.6(17) . .
C32 C33 C34 C35 0.3(19) . .
C33 C34 C35 C36 175.7(13) . .
C33 C34 C35 S6 0.0(17) . .
C34 C35 C36 O23 -168.2(13) . .
S6 C35 C36 O23 7.2(16) . .
C34 C35 C36 O24 9(2) . .
S6 C35 C36 O24 -175.4(9) . .
O26 C37 N1 C38 179.7(16) . .
O26 C37 N1 C40 5(3) . .
C39 C38 N1 C37 98(3) . .
C39 C38 N1 C40 -88(3) . .
C41 C40 N1 C37 -88(2) . .
C41 C40 N1 C38 97(2) . .
O27 C42 N2 C45 -162(3) . .
O27 C42 N2 C43 23(4) . .
C46 C45 N2 C42 107(3) . .
C46 C45 N2 C43 -78(4) . .
C44 C43 N2 C42 53(7) . .
C44 C43 N2 C45 -122(6) . .
O28 C47 N3 C48 -40(11) . .
O28 C47 N3 C50 141(6) . .
O28 C47' N3 C48 37(7) . .
O28 C47' N3 C50 -174(4) . .
C49 C48 N3 C47 -72(6) . .
C49 C48 N3 C47' -104(4) . .
C49 C48 N3 C50 107(3) . .
C51 C50 N3 C47 57(6) . .
C51 C50 N3 C47' 87(4) . .
C51 C50 N3 C48 -122(4) . .
O2 C1 O1 Eu2 -30(2) . 2_646
C2 C1 O1 Eu2 147.3(10) . 2_646
O1 C1 O2 Eu1 2(3) . 2_646
C2 C1 O2 Eu1 -174.5(10) . 2_646
O4 C6 O3 Eu4 -95.6(17) . 1_554
C5 C6 O3 Eu4 88.4(17) . 1_554
O3 C6 O4 Eu1 -12(2) . .
C5 C6 O4 Eu1 163.4(10) . .
O6 C7 O5 Eu2 61(4) . 2_546
C8 C7 O5 Eu2 -121(3) . 2_546
Eu1 C7 O5 Eu2 50(3) 2_546 2_546
O5 C7 O6 Eu1 -17.3(19) . 2_546
C8 C7 O6 Eu1 164.6(9) . 2_546
O8 C12 O7 Eu1 52(2) . .
C11 C12 O7 Eu1 -127.3(13) . .
O7 C12 O8 Eu2 -19.9(19) . .
C11 C12 O8 Eu2 158.9(9) . .
O10 C13 O9 Eu1 63(6) . 2_646
C14 C13 O9 Eu1 -118(5) . 2_646
O9 C13 O10 Eu4 1(2) . 2_647
C14 C13 O10 Eu4 -177.0(9) . 2_647
O12 C18 O11 Eu1 -163(3) . .
C17 C18 O11 Eu1 15(5) . .
Eu2 C18 O11 Eu1 -158(4) . .
O12 C18 O11 Eu2 -5.0(14) . .
C17 C18 O11 Eu2 173.8(12) . .
O11 C18 O12 Eu2 5.8(16) . .
C17 C18 O12 Eu2 -173.0(11) . .
O14 C19 O13 Eu4 -10.7(13) . 2_557
C20 C19 O13 Eu4 169.1(9) . 2_557
O13 C19 O14 Eu4 9.1(11) . 2_557
C20 C19 O14 Eu4 -170.7(10) . 2_557
O16 C24 O15 Eu2 -13(2) . .
C23 C24 O15 Eu2 166.5(10) . .
O15 C24 O16 Eu3 59(4) . .
C23 C24 O16 Eu3 -121(3) . .
O18 C25 O17 Eu3 -42.5(19) . 2_657
C26 C25 O17 Eu3 136.7(10) . 2_657
O17 C25 O18 Eu4 9.6(19) . 2_657
C26 C25 O18 Eu4 -169.7(8) . 2_657
O20 C30 O19 Eu4 -148(4) . .
C29 C30 O19 Eu4 32(5) . .
Eu3 C30 O19 Eu4 -139(5) . .
O20 C30 O19 Eu3 -9.5(12) . .
C29 C30 O19 Eu3 170.5(11) . .
O19 C30 O20 Eu3 11.3(14) . .
C29 C30 O20 Eu3 -168.7(9) . .
O22 C31 O21 Eu3 21(2) . 2_557
C32 C31 O21 Eu3 -158.5(9) . 2_557
O21 C31 O22 Eu2 63(2) . 2_557
C32 C31 O22 Eu2 -117.9(14) . 2_557
O24 C36 O23 Eu3 -6(2) . .
C35 C36 O23 Eu3 170.9(8) . .
O23 C36 O24 Eu4 40.1(17) . .
C35 C36 O24 Eu4 -137.0(9) . .
N1 C37 O26 Eu3 161.2(11) . .
N2 C42 O27 Eu1 159.9(18) . .
N3 C47' O28 Eu4 134(3) . .
N3 C47 O28 Eu4 162(5) . .
C4 C5 S1 C2 1.9(14) . .
C6 C5 S1 C2 -174.4(13) . .
C3 C2 S1 C5 -2.4(14) . .
C1 C2 S1 C5 173.6(13) . .
C10 C11 S2 C8 -0.8(14) . .
C12 C11 S2 C8 -180.0(12) . .
C9 C8 S2 C11 -0.2(14) . .
C7 C8 S2 C11 -179.9(12) . .
C16 C17 S3 C14 -1.0(15) . .
C18 C17 S3 C14 177.5(13) . .
C15 C14 S3 C17 2.6(14) . .
C13 C14 S3 C17 -176.0(13) . .
C21 C20 S4 C23 1.7(11) . .
C19 C20 S4 C23 -176.8(11) . .
C22 C23 S4 C20 -1.7(12) . .
C24 C23 S4 C20 176.9(13) . .
C28 C29 S5 C26 -0.1(11) . .
C30 C29 S5 C26 -178.9(11) . .
C27 C26 S5 C29 -1.4(11) . .
C25 C26 S5 C29 179.5(11) . .
C33 C32 S6 C35 0.5(12) . .
C31 C32 S6 C35 174.9(13) . .
C34 C35 S6 C32 -0.3(12) . .
C36 C35 S6 C32 -176.4(11) . .
